data_9017253
loop_
_publ_author_name
'Ventruti, G.'
'Ventura, G. D.'
'Bellatreccia, F.'
'Lacalamita, M.'
'Schingaro, E.'

_publ_section_title
;
 Hydrogen bond system and vibrational spectroscopy of the iron sulfate
 fibroferrite, Fe(OH)SO4*5H2O
;
_journal_name_full 'European Journal of Mineralogy'
_journal_page_first 943
_journal_page_last 952
_journal_volume 28
_journal_year 2016
_chemical_compound_source 'Saint Felix de Pailleres, France'
_chemical_formula_sum 'Fe H11 O10 S'
_chemical_name_mineral Fibroferrite
_space_group_IT_number 148
_space_group_name_Hall '-R 3'
_space_group_name_H-M_alt 'R -3 :H'
_symmetry_space_group_name_H-M 'R -3 :H'
_cell_angle_alpha 90
_cell_angle_beta 90
_cell_angle_gamma 120
_cell_length_a 24.199
_cell_length_b 24.199
_cell_length_c 7.6476
_cell_formula_units_Z 18
_cell_volume 3878.382
_database_code_amcsd 0020985
_exptl_crystal_density_diffrn 1.996
_cod_data_source_file inputs/fixed/downloads/08/08622.cif
_cod_data_source_block 08622
_cod_original_sg_symbol_H-M 'R -3'
_cod_original_formula_sum 'Fe S O10 H11'
_cod_database_code 9017253

loop_
_space_group_symop_operation_xyz
x,y,z
2/3+x,1/3+y,1/3+z
1/3+x,2/3+y,2/3+z
y,-x+y,-z
2/3+y,1/3-x+y,1/3-z
1/3+y,2/3-x+y,2/3-z
-x+y,-x,z
2/3-x+y,1/3-x,1/3+z
1/3-x+y,2/3-x,2/3+z
-x,-y,-z
2/3-x,1/3-y,1/3-z
1/3-x,2/3-y,2/3-z
-y,x-y,z
2/3-y,1/3+x-y,1/3+z
1/3-y,2/3+x-y,2/3+z
x-y,x,-z
2/3+x-y,1/3+x,1/3-z
1/3+x-y,2/3+x,2/3-z

loop_
_atom_site_aniso_label
_atom_site_aniso_U_11
_atom_site_aniso_U_22
_atom_site_aniso_U_33
_atom_site_aniso_U_12
_atom_site_aniso_U_13
_atom_site_aniso_U_23
Fe 0.01560 0.01460 0.01270 0.00660 0.00170 0.00010
S 0.01630 0.01470 0.01590 0.00620 0.00180 0.00240
O1 0.03100 0.02900 0.00900 0.02100 0.01000 0.00900
O2 0.04900 0.03900 0.01100 0.02900 -0.00400 -0.00100
O3 0.01900 0.01900 0.03800 0.00200 0.00500 -0.00300
O4 0.01400 0.01900 0.02800 0.00400 -0.00300 0.00300
O5 0.02600 0.02400 0.01100 0.01600 0.00000 -0.00100
O6 0.02900 0.02400 0.02900 0.01500 0.01000 0.00500
O7 0.01000 0.02800 0.03100 0.00000 0.00400 -0.00400
O8 0.03800 0.02000 0.05300 0.01200 0.00400 0.00800
O9 0.02900 0.02800 0.07500 0.00800 0.00300 0.00900
O10 0.02100 0.06100 0.04700 0.02100 0.00300 0.02000

loop_
_atom_site_label
_atom_site_fract_x
_atom_site_fract_y
_atom_site_fract_z
_atom_site_U_iso_or_equiv
Fe 0.34177 0.39786 0.71546 0.01480
S 0.40143 0.46280 0.33350 0.01640
O1 0.35530 0.44230 0.48230 0.02040
O2 0.36760 0.46310 0.17900 0.02980
O3 0.45590 0.52510 0.36430 0.02850
O4 0.24980 0.34080 0.64650 0.02230
O5 0.37100 0.34270 0.61770 0.01870
O6 0.31270 0.46070 0.79560 0.02640
O7 0.43210 0.46340 0.78360 0.02730
O8 0.33360 0.56160 0.60590 0.03820
O9 0.34540 0.56810 0.23100 0.04650
O10 0.23480 0.43430 0.37470 0.04320
H5 0.37100 0.31800 0.70400 0.02300
H61 0.27200 0.44900 0.82100 0.03200
H62 0.32000 0.49500 0.73100 0.03200
H71 0.46200 0.45300 0.77100 0.03400
H72 0.44100 0.50200 0.82400 0.03400
H81 0.33400 0.56400 0.49100 0.04600
H82 0.36200 0.60100 0.63400 0.04600
H91 0.34000 0.53000 0.21100 0.05500
H92 0.37600 0.60700 0.19400 0.05500
H101 0.26900 0.43100 0.37400 0.05000
H102 0.23500 0.43800 0.25800 0.05000

loop_
_cod_related_entry_id
_cod_related_entry_database
_cod_related_entry_code
1 AMCSD 0020985
